data_7101144
loop_
_publ_author_name
'George Newkome'
'Charles Moorefield'
'Matthew Panzer'
'Pingshan Wang'

_publ_section_title
;
Helical and polymeric nanostructures assembled from
benzene tri- and tetracarboxylic acids associated with terpyridine
copperII complexes
;
_journal_issue 4
_journal_name_full 'Chemical Communications'
_journal_paper_doi 10.1039/b412055h
_journal_year 2005
_chemical_formula_moiety 'C40 H24 Cu2 N6 O8'
_chemical_formula_sum 'C40 H24 Cu2 N6 O8'
_chemical_formula_weight 843.73
_chemical_name_systematic
;
?
;
_space_group_IT_number 2
_symmetry_cell_setting triclinic
_symmetry_space_group_name_Hall '-P 1'
_symmetry_space_group_name_H-M 'P -1'
_atom_sites_solution_hydrogens geom
_atom_sites_solution_primary direct
_atom_sites_solution_secondary difmap
_audit_creation_method SHELXL-97
_cell_angle_alpha 101.944(5)
_cell_angle_beta 104.207(5)
_cell_angle_gamma 95.869(5)
_cell_formula_units_Z 1
_cell_length_a 7.722(2)
_cell_length_b 10.082(3)
_cell_length_c 12.348(3)
_cell_measurement_reflns_used 1275
_cell_measurement_temperature 100(2)
_cell_measurement_theta_max 22.63
_cell_measurement_theta_min 2.38
_cell_volume 899.7(4)
_computing_cell_refinement 'Bruker SMART'
_computing_data_collection 'Bruker SMART'
_computing_data_reduction 'Bruker SAINT'
_computing_molecular_graphics 'Bruker SHELXTL'
_computing_publication_material 'Bruker SHELXTL'
_computing_structure_refinement 'SHELXL-97 (Sheldrick, 1997)'
_computing_structure_solution 'SHELXS-97 (Sheldrick, 1990)'
_diffrn_ambient_temperature 100(2)
_diffrn_measured_fraction_theta_full 0.918
_diffrn_measured_fraction_theta_max 0.918
_diffrn_measurement_device_type 'CCD area detector'
_diffrn_measurement_method 'phi and omega scans'
_diffrn_radiation_monochromator graphite
_diffrn_radiation_source 'fine-focus sealed tube'
_diffrn_radiation_type MoK\a
_diffrn_radiation_wavelength 0.71073
_diffrn_reflns_av_R_equivalents 0.0419
_diffrn_reflns_av_sigmaI/netI 0.0802
_diffrn_reflns_limit_h_max 9
_diffrn_reflns_limit_h_min -10
_diffrn_reflns_limit_k_max 13
_diffrn_reflns_limit_k_min -13
_diffrn_reflns_limit_l_max 16
_diffrn_reflns_limit_l_min -16
_diffrn_reflns_number 7951
_diffrn_reflns_theta_full 28.35
_diffrn_reflns_theta_max 28.35
_diffrn_reflns_theta_min 1.75
_exptl_absorpt_coefficient_mu 1.246
_exptl_absorpt_correction_T_max 0.9518
_exptl_absorpt_correction_T_min 0.8548
_exptl_absorpt_correction_type multi-scan
_exptl_absorpt_process_details SADABS
_exptl_crystal_colour blue
_exptl_crystal_density_diffrn 1.557
_exptl_crystal_density_method 'not measured'
_exptl_crystal_description plate
_exptl_crystal_F_000 428
_exptl_crystal_size_max 0.13
_exptl_crystal_size_mid 0.08
_exptl_crystal_size_min 0.04
_refine_diff_density_max 0.524
_refine_diff_density_min -0.680
_refine_diff_density_rms 0.106
_refine_ls_extinction_method none
_refine_ls_goodness_of_fit_ref 1.033
_refine_ls_hydrogen_treatment mixed
_refine_ls_matrix_type full
_refine_ls_number_parameters 254
_refine_ls_number_reflns 4138
_refine_ls_number_restraints 0
_refine_ls_restrained_S_all 1.033
_refine_ls_R_factor_all 0.0748
_refine_ls_R_factor_gt 0.0560
_refine_ls_shift/su_max 0.001
_refine_ls_shift/su_mean 0.000
_refine_ls_structure_factor_coef Fsqd
_refine_ls_weighting_details 'calc w=1/[\s^2^(Fo^2^)+(0.0479P)^2^+0.6339P] where P=(Fo^2^+2Fc^2^)/3'
_refine_ls_weighting_scheme calc
_refine_ls_wR_factor_gt 0.1148
_refine_ls_wR_factor_ref 0.1225
_reflns_number_gt 3285
_reflns_number_total 4138
_reflns_threshold_expression >2sigma(I)
_cod_data_source_file b412055h.txt
_cod_depositor_comments
;
The following automatic conversions were performed:
'_symmetry_cell_setting' value 'Triclinic' changed to 'triclinic'
according to '/home/saulius/struct/CIF-dictionaries/cif_core.dic'
dictionary named 'cif_core.dic' version 2.4.1 from 2010-06-29.

Automatic conversion script
Id: cif_fix_enum 1527 2010-12-29 10:47:43Z saulius 
;
_cod_original_sg_symbol_H-M 'P-1   '
_cod_database_code 7101144

loop_
_symmetry_equiv_pos_as_xyz
'x, y, z'
'-x, -y, -z'

loop_
_atom_site_label
_atom_site_type_symbol
_atom_site_fract_x
_atom_site_fract_y
_atom_site_fract_z
_atom_site_U_iso_or_equiv
_atom_site_adp_type
_atom_site_occupancy
_atom_site_symmetry_multiplicity
_atom_site_calc_flag
_atom_site_refinement_flags
Cu Cu 0.05028(6) 0.79649(4) 0.69179(4) 0.01425(13) Uani 1 1 d .
O1 O 0.1793(3) 0.6508(2) 0.6420(2) 0.0167(5) Uani 1 1 d .
O2 O 0.3968(3) 0.8219(2) 0.6529(2) 0.0197(6) Uani 1 1 d .
O3 O 0.6072(3) 0.6402(3) 0.8103(2) 0.0204(6) Uani 1 1 d .
O4 O 0.8654(3) 0.6760(3) 0.7614(2) 0.0188(5) Uani 1 1 d .
N1 N 0.1968(4) 0.8760(3) 0.8574(3) 0.0228(7) Uani 1 1 d .
N2 N -0.0312(4) 0.9744(3) 0.7192(3) 0.0255(8) Uani 1 1 d .
N3 N -0.1076(4) 0.7897(3) 0.5317(3) 0.0208(7) Uani 1 1 d .
C1 C 0.3060(5) 0.8119(4) 0.9214(3) 0.0274(9) Uani 1 1 d .
H1 H 0.3333 0.7264 0.8865 0.033 Uiso 1 1 calc R
C2 C 0.3820(6) 0.8670(5) 1.0392(4) 0.0419(12) Uani 1 1 d .
H2 H 0.4582 0.8194 1.0849 0.050 Uiso 1 1 calc R
C3 C 0.3422(7) 0.9960(6) 1.0883(4) 0.0485(15) Uani 1 1 d .
H3 H 0.3940 1.0375 1.1678 0.058 Uiso 1 1 calc R
C4 C 0.2298(7) 1.0600(5) 1.0213(4) 0.0422(13) Uani 1 1 d .
H4 H 0.1999 1.1455 1.0540 0.051 Uiso 1 1 calc R
C5 C 0.1588(6) 1.0003(4) 0.9052(4) 0.0307(10) Uani 1 1 d .
C6 C 0.0341(6) 1.0596(4) 0.8231(4) 0.0316(10) Uani 1 1 d .
C7 C -0.0185(7) 1.1914(4) 0.8423(5) 0.0444(13) Uani 1 1 d .
H7 H 0.0249 1.2547 0.9153 0.053 Uiso 1 1 calc R
C8 C -0.1365(7) 1.2248(5) 0.7499(6) 0.0503(15) Uani 1 1 d .
H8 H -0.1738 1.3123 0.7611 0.060 Uiso 1 1 calc R
C9 C -0.1986(6) 1.1373(5) 0.6463(5) 0.0439(13) Uani 1 1 d .
H9 H -0.2787 1.1623 0.5849 0.053 Uiso 1 1 calc R
C10 C -0.1434(5) 1.0081(4) 0.6302(4) 0.0297(10) Uani 1 1 d .
C11 C -0.1937(5) 0.8993(4) 0.5228(4) 0.0273(9) Uani 1 1 d .
C12 C -0.3159(6) 0.9019(5) 0.4179(5) 0.0405(12) Uani 1 1 d .
H12 H -0.3737 0.9796 0.4105 0.049 Uiso 1 1 calc R
C13 C -0.3491(7) 0.7906(6) 0.3276(4) 0.0444(12) Uani 1 1 d .
H13 H -0.4340 0.7903 0.2573 0.053 Uiso 1 1 calc R
C14 C -0.2643(6) 0.6798(5) 0.3349(4) 0.0359(11) Uani 1 1 d .
H14 H -0.2874 0.6029 0.2712 0.043 Uiso 1 1 calc R
C15 C -0.1433(5) 0.6837(4) 0.4389(3) 0.0236(8) Uani 1 1 d .
H15 H -0.0820 0.6074 0.4452 0.028 Uiso 1 1 calc R
C16 C 0.5951(4) 0.5711(3) 0.6130(3) 0.0133(7) Uani 1 1 d .
C17 C 0.4203(5) 0.5942(3) 0.5646(3) 0.0138(7) Uani 1 1 d .
C18 C 0.3283(4) 0.5230(3) 0.4522(3) 0.0136(7) Uani 1 1 d .
H18 H 0.2101 0.5394 0.4192 0.016 Uiso 1 1 calc R
C19 C 0.6958(5) 0.6356(3) 0.7381(3) 0.0142(7) Uani 1 1 d .
C20 C 0.3296(4) 0.6990(3) 0.6267(3) 0.0137(7) Uani 1 1 d .

loop_
_atom_site_aniso_label
_atom_site_aniso_U_11
_atom_site_aniso_U_22
_atom_site_aniso_U_33
_atom_site_aniso_U_23
_atom_site_aniso_U_13
_atom_site_aniso_U_12
Cu 0.0111(2) 0.0124(2) 0.0181(2) -0.00102(16) 0.00571(16) 0.00202(16)
O1 0.0121(12) 0.0165(12) 0.0211(13) 0.0005(10) 0.0072(10) 0.0015(10)
O2 0.0229(14) 0.0131(12) 0.0231(14) 0.0015(10) 0.0088(11) 0.0029(10)
O3 0.0201(13) 0.0238(14) 0.0173(13) 0.0003(11) 0.0090(11) 0.0028(11)
O4 0.0111(12) 0.0231(13) 0.0197(13) 0.0031(11) 0.0029(10) -0.0013(10)
N1 0.0158(16) 0.0251(17) 0.0224(17) -0.0059(14) 0.0091(13) -0.0056(13)
N2 0.0218(17) 0.0150(16) 0.044(2) 0.0014(15) 0.0226(16) -0.0010(13)
N3 0.0123(15) 0.0218(17) 0.0318(19) 0.0115(14) 0.0080(13) 0.0026(13)
C1 0.0172(19) 0.037(2) 0.020(2) -0.0047(17) 0.0049(16) -0.0093(17)
C2 0.022(2) 0.064(3) 0.029(2) 0.004(2) 0.0051(18) -0.018(2)
C3 0.042(3) 0.062(3) 0.024(2) -0.020(2) 0.020(2) -0.036(3)
C4 0.039(3) 0.039(3) 0.036(3) -0.021(2) 0.025(2) -0.026(2)
C5 0.029(2) 0.022(2) 0.038(2) -0.0113(18) 0.0248(19) -0.0126(17)
C6 0.032(2) 0.0158(19) 0.052(3) -0.0018(19) 0.034(2) -0.0034(17)
C7 0.056(3) 0.022(2) 0.062(3) -0.006(2) 0.046(3) 0.000(2)
C8 0.052(3) 0.026(2) 0.096(5) 0.025(3) 0.049(3) 0.016(2)
C9 0.040(3) 0.026(2) 0.086(4) 0.024(3) 0.042(3) 0.016(2)
C10 0.025(2) 0.022(2) 0.057(3) 0.023(2) 0.025(2) 0.0097(17)
C11 0.020(2) 0.028(2) 0.044(3) 0.0228(19) 0.0162(18) 0.0047(17)
C12 0.025(2) 0.049(3) 0.064(3) 0.042(3) 0.015(2) 0.015(2)
C13 0.040(3) 0.065(4) 0.032(3) 0.025(3) 0.006(2) 0.011(3)
C14 0.033(2) 0.049(3) 0.026(2) 0.015(2) 0.0055(19) 0.000(2)
C15 0.0193(19) 0.031(2) 0.021(2) 0.0110(17) 0.0056(16) -0.0034(16)
C16 0.0123(16) 0.0110(16) 0.0163(17) 0.0039(13) 0.0043(13) -0.0008(13)
C17 0.0144(17) 0.0119(16) 0.0173(17) 0.0038(13) 0.0079(14) 0.0029(13)
C18 0.0095(15) 0.0129(16) 0.0176(18) 0.0020(14) 0.0036(13) 0.0013(13)
C19 0.0150(17) 0.0092(16) 0.0172(18) 0.0017(13) 0.0036(14) 0.0021(13)
C20 0.0145(17) 0.0143(17) 0.0110(16) 0.0015(13) 0.0012(13) 0.0049(14)

loop_
_atom_type_symbol
_atom_type_description
_atom_type_scat_dispersion_real
_atom_type_scat_dispersion_imag
_atom_type_scat_source
C C 0.0033 0.0016 'International Tables Vol C Tables 4.2.6.8 and 6.1.1.4'
H H 0.0000 0.0000 'International Tables Vol C Tables 4.2.6.8 and 6.1.1.4'
N N 0.0061 0.0033 'International Tables Vol C Tables 4.2.6.8 and 6.1.1.4'
O O 0.0106 0.0060 'International Tables Vol C Tables 4.2.6.8 and 6.1.1.4'
Cu Cu 0.3201 1.2651 'International Tables Vol C Tables 4.2.6.8 and 6.1.1.4'

loop_
_geom_angle_atom_site_label_1
_geom_angle_atom_site_label_2
_geom_angle_atom_site_label_3
_geom_angle
_geom_angle_site_symmetry_1
_geom_angle_site_symmetry_3
O1 Cu N2 161.78(11) . .
O1 Cu N1 102.12(12) . .
N2 Cu N1 80.27(14) . .
O1 Cu N3 95.62(11) . .
N2 Cu N3 79.43(14) . .
N1 Cu N3 159.06(13) . .
O1 Cu O4 97.69(10) . 1_455
N2 Cu O4 100.49(11) . 1_455
N1 Cu O4 86.48(11) . 1_455
N3 Cu O4 102.22(11) . 1_455
C20 O1 Cu 111.4(2) . .
C19 O4 Cu 137.1(2) . 1_655
C1 N1 C5 120.3(4) . .
C1 N1 Cu 125.6(3) . .
C5 N1 Cu 113.8(3) . .
C6 N2 C10 123.1(4) . .
C6 N2 Cu 118.5(3) . .
C10 N2 Cu 118.4(3) . .
C15 N3 C11 118.5(4) . .
C15 N3 Cu 126.0(3) . .
C11 N3 Cu 115.3(3) . .
N1 C1 C2 121.6(4) . .
C1 C2 C3 117.9(5) . .
C4 C3 C2 119.7(4) . .
C3 C4 C5 119.7(5) . .
N1 C5 C4 120.8(5) . .
N1 C5 C6 114.3(4) . .
C4 C5 C6 124.9(4) . .
N2 C6 C7 118.8(4) . .
N2 C6 C5 112.9(3) . .
C7 C6 C5 128.3(4) . .
C8 C7 C6 117.7(5) . .
C9 C8 C7 122.1(4) . .
C8 C9 C10 118.8(5) . .
N2 C10 C9 119.6(4) . .
N2 C10 C11 113.5(3) . .
C9 C10 C11 127.0(4) . .
N3 C11 C12 120.4(4) . .
N3 C11 C10 113.3(4) . .
C12 C11 C10 126.3(4) . .
C13 C12 C11 118.4(4) . .
C14 C13 C12 122.0(4) . .
C13 C14 C15 117.2(4) . .
N3 C15 C14 123.5(4) . .
C18 C16 C17 119.0(3) 2_666 .
C18 C16 C19 119.0(3) 2_666 .
C17 C16 C19 121.8(3) . .
C18 C17 C16 119.2(3) . .
C18 C17 C20 118.0(3) . .
C16 C17 C20 122.7(3) . .
C16 C18 C17 121.8(3) 2_666 .
O3 C19 O4 125.2(3) . .
O3 C19 C16 117.4(3) . .
O4 C19 C16 117.4(3) . .
O2 C20 O1 125.3(3) . .
O2 C20 C17 119.5(3) . .
O1 C20 C17 115.1(3) . .

loop_
_geom_bond_atom_site_label_1
_geom_bond_atom_site_label_2
_geom_bond_distance
_geom_bond_site_symmetry_2
Cu O1 1.938(2) .
Cu N2 1.952(3) .
Cu N1 2.026(3) .
Cu N3 2.036(3) .
Cu O4 2.221(2) 1_455
O1 C20 1.284(4) .
O2 C20 1.237(4) .
O3 C19 1.247(4) .
O4 C19 1.273(4) .
O4 Cu 2.221(2) 1_655
N1 C1 1.322(5) .
N1 C5 1.363(5) .
N2 C6 1.333(5) .
N2 C10 1.350(5) .
N3 C15 1.345(5) .
N3 C11 1.356(5) .
C1 C2 1.395(6) .
C2 C3 1.414(7) .
C3 C4 1.356(8) .
C4 C5 1.381(6) .
C5 C6 1.484(7) .
C6 C7 1.419(6) .
C7 C8 1.399(8) .
C8 C9 1.337(7) .
C9 C10 1.402(5) .
C10 C11 1.473(6) .
C11 C12 1.411(6) .
C12 C13 1.361(7) .
C13 C14 1.359(6) .
C14 C15 1.381(6) .
C16 C18 1.389(4) 2_666
C16 C17 1.400(5) .
C16 C19 1.518(5) .
C17 C18 1.395(5) .
C17 C20 1.508(4) .
C18 C16 1.389(4) 2_666
